data_4074722
loop_
_publ_author_name
'Chen, Ming-Chou'
'Roberts, John A. S.'
'Seyam, Afif M.'
'Li, Liting'
'Zuccaccia, Cristiano'
'Stahl, Nicholas G.'
'Marks, Tobin J.'

_publ_section_title
;
 Diversity in Weakly Coordinating Anions. Mono- and Polynuclear
 Halo(perfluoroaryl)metalates as Cocatalysts for Stereospecific Olefin
 Polymerization:&#x00A0; Synthesis, Structure, and Reactivity
;
_journal_issue 11
_journal_name_full Organometallics
_journal_page_first 2833
_journal_paper_doi 10.1021/om0508334
_journal_volume 25
_journal_year 2006
_chemical_formula_sum 'C111 H50 Al2 F43 Zr2'
_chemical_formula_weight 2436.91
_chemical_name_systematic
; 
 ? 
;
_space_group_IT_number 2
_symmetry_cell_setting triclinic
_symmetry_space_group_name_Hall '-P 1'
_symmetry_space_group_name_H-M 'P -1'
_atom_sites_solution_hydrogens geom
_atom_sites_solution_primary direct
_atom_sites_solution_secondary difmap
_audit_creation_method SHELXL-97
_cell_angle_alpha 84.617(3)
_cell_angle_beta 79.768(3)
_cell_angle_gamma 84.966(3)
_cell_formula_units_Z 2
_cell_length_a 12.947(2)
_cell_length_b 17.518(3)
_cell_length_c 23.134(4)
_cell_measurement_temperature 153(2)
_cell_volume 5127.2(15)
_computing_cell_refinement 'Bruker SMART'
_computing_data_collection 'Bruker SMART'
_computing_data_reduction 'Bruker SAINT'
_computing_molecular_graphics 'Bruker SHELXTL'
_computing_publication_material 'Bruker SHELXTL'
_computing_structure_refinement 'SHELXL-97 (Sheldrick, 1997)'
_computing_structure_solution 'SHELXS-97 (Sheldrick, 1990)'
_diffrn_ambient_temperature 153(2)
_diffrn_measured_fraction_theta_full 0.996
_diffrn_measured_fraction_theta_max 0.887
_diffrn_measurement_device_type 'CCD area detector'
_diffrn_measurement_method 'phi and omega scans'
_diffrn_radiation_monochromator graphite
_diffrn_radiation_source 'fine-focus sealed tube'
_diffrn_radiation_type MoK\a
_diffrn_radiation_wavelength 0.71073
_diffrn_reflns_av_R_equivalents 0.1752
_diffrn_reflns_av_sigmaI/netI 0.4285
_diffrn_reflns_limit_h_max 17
_diffrn_reflns_limit_h_min -16
_diffrn_reflns_limit_k_max 22
_diffrn_reflns_limit_k_min -23
_diffrn_reflns_limit_l_max 30
_diffrn_reflns_limit_l_min -30
_diffrn_reflns_number 46991
_diffrn_reflns_theta_full 25.00
_diffrn_reflns_theta_max 28.88
_diffrn_reflns_theta_min 0.90
_exptl_absorpt_coefficient_mu 0.348
_exptl_absorpt_correction_T_max 0.98720
_exptl_absorpt_correction_T_min 0.90579
_exptl_absorpt_correction_type integration
_exptl_crystal_colour red
_exptl_crystal_density_diffrn 1.579
_exptl_crystal_density_method 'not measured'
_exptl_crystal_description needle
_exptl_crystal_F_000 2418
_exptl_crystal_size_max 0.382
_exptl_crystal_size_mid 0.08
_exptl_crystal_size_min 0.036
_refine_diff_density_max 3.347
_refine_diff_density_min -1.111
_refine_diff_density_rms 0.142
_refine_ls_extinction_method none
_refine_ls_goodness_of_fit_ref 0.877
_refine_ls_hydrogen_treatment constr
_refine_ls_matrix_type full
_refine_ls_number_parameters 1406
_refine_ls_number_reflns 23912
_refine_ls_number_restraints 19
_refine_ls_restrained_S_all 0.877
_refine_ls_R_factor_all 0.3386
_refine_ls_R_factor_gt 0.1069
_refine_ls_shift/su_max 0.000
_refine_ls_shift/su_mean 0.000
_refine_ls_structure_factor_coef Fsqd
_refine_ls_weighting_details 'calc w=1/[\s^2^(Fo^2^)+(0.1750P)^2^+0.0000P] where P=(Fo^2^+2Fc^2^)/3'
_refine_ls_weighting_scheme calc
_refine_ls_wR_factor_gt 0.2752
_refine_ls_wR_factor_ref 0.3823
_reflns_number_gt 5929
_reflns_number_total 23912
_reflns_threshold_expression >2sigma(I)
_cod_data_source_file om0508334si20050927_045821.cif
_cod_data_source_block 20
_cod_depositor_comments
;
The following automatic conversions were performed:

'_symmetry_cell_setting' value 'Triclinic' changed to 'triclinic'
according to /home/saulius/struct/CIF-dictionaries/cif_core.dic
dictionary named 'cif_core.dic' version 2.4.1 from 2010-06-29.

Automatic conversion script
Id: cif_fix_values 1715 2011-07-08 13:25:40Z adriana 
;
_cod_original_cell_volume 5127.1(17)
_cod_original_sg_symbol_H-M P-1
_cod_database_code 4074722

loop_
_symmetry_equiv_pos_as_xyz
'x, y, z'
'-x, -y, -z'

loop_
_atom_site_label
_atom_site_type_symbol
_atom_site_fract_x
_atom_site_fract_y
_atom_site_fract_z
_atom_site_U_iso_or_equiv
_atom_site_adp_type
_atom_site_occupancy
_atom_site_symmetry_multiplicity
_atom_site_calc_flag
_atom_site_refinement_flags
Al1 Al 0.0360(3) 0.4087(2) 0.12812(17) 0.0493(10) Uani 1 1 d .
Al2 Al 0.1313(3) 0.35062(18) 0.26222(15) 0.0383(8) Uani 1 1 d .
C1 C 0.3520(11) 0.8933(8) 0.1927(6) 0.074(4) Uani 1 1 d .
H1A H 0.3742 0.9372 0.2095 0.110 Uiso 1 1 calc R
H1B H 0.3162 0.8589 0.2244 0.110 Uiso 1 1 calc R
H1C H 0.3038 0.9117 0.1653 0.110 Uiso 1 1 calc R
C2 C 0.6350(9) 0.8601(7) 0.0560(5) 0.047(3) Uani 1 1 d .
C3 C 0.7334(10) 0.8208(8) 0.0569(6) 0.064(4) Uani 1 1 d .
H3 H 0.7479 0.7705 0.0439 0.077 Uiso 1 1 calc R
C4 C 0.8085(11) 0.8567(9) 0.0769(6) 0.071(4) Uani 1 1 d .
H4 H 0.8763 0.8306 0.0754 0.085 Uiso 1 1 calc R
C5 C 0.7925(12) 0.9300(9) 0.0997(7) 0.072(4) Uani 1 1 d .
H5 H 0.8478 0.9518 0.1131 0.087 Uiso 1 1 calc R
C6 C 0.6991(12) 0.9671(8) 0.1018(6) 0.069(4) Uani 1 1 d .
H6 H 0.6856 1.0164 0.1166 0.082 Uiso 1 1 calc R
C7 C 0.6169(10) 0.9310(7) 0.0812(6) 0.052(3) Uani 1 1 d .
C8 C 0.5108(10) 0.9615(7) 0.0771(6) 0.053(3) Uani 1 1 d .
C9 C 0.4521(13) 1.0312(7) 0.0952(6) 0.071(4) Uani 1 1 d .
H9 H 0.4825 1.0671 0.1143 0.085 Uiso 1 1 calc R
C10 C 0.3543(12) 1.0443(9) 0.0846(7) 0.078(5) Uani 1 1 d .
H10 H 0.3152 1.0905 0.0962 0.093 Uiso 1 1 calc R
C11 C 0.3084(11) 0.9936(8) 0.0575(6) 0.067(4) Uani 1 1 d .
H11 H 0.2386 1.0061 0.0505 0.080 Uiso 1 1 calc R
C12 C 0.3590(10) 0.9250(7) 0.0400(5) 0.051(3) Uani 1 1 d .
H12 H 0.3240 0.8908 0.0220 0.061 Uiso 1 1 calc R
C13 C 0.4630(10) 0.9062(7) 0.0492(6) 0.056(3) Uani 1 1 d .
C14 C 0.5416(9) 0.8422(7) 0.0363(5) 0.046(3) Uani 1 1 d .
C15 C 0.5153(8) 0.7610(7) 0.0224(5) 0.051(3) Uani 1 1 d D
C16 C 0.4275(10) 0.7652(8) -0.0159(6) 0.065(4) Uani 1 1 d D
H16A H 0.4263 0.7153 -0.0316 0.098 Uiso 1 1 calc R
H16B H 0.4415 0.8048 -0.0486 0.098 Uiso 1 1 calc R
H16C H 0.3592 0.7782 0.0084 0.098 Uiso 1 1 calc R
C17 C 0.6126(9) 0.7182(7) -0.0116(6) 0.063(4) Uani 1 1 d D
H17A H 0.6657 0.7062 0.0139 0.095 Uiso 1 1 calc R
H17B H 0.6418 0.7508 -0.0464 0.095 Uiso 1 1 calc R
H17C H 0.5925 0.6705 -0.0240 0.095 Uiso 1 1 calc R
C18 C 0.4795(10) 0.7246(6) 0.0834(5) 0.051(3) Uani 1 1 d D
C19 C 0.3777(9) 0.7391(7) 0.1187(6) 0.054(3) Uani 1 1 d D
H19 H 0.3167 0.7610 0.1041 0.065 Uiso 1 1 calc R
C20 C 0.3825(10) 0.7158(7) 0.1785(6) 0.061(4) Uani 1 1 d D
H20 H 0.3253 0.7177 0.2105 0.073 Uiso 1 1 calc R
C21 C 0.4897(10) 0.6887(6) 0.1821(6) 0.051(3) Uani 1 1 d D
H21 H 0.5164 0.6709 0.2170 0.061 Uiso 1 1 calc R
C22 C 0.5480(10) 0.6935(6) 0.1241(6) 0.051(3) Uani 1 1 d D
H22 H 0.6208 0.6785 0.1135 0.061 Uiso 1 1 calc R
C23 C 0.6301(11) 1.0126(7) 0.2715(6) 0.071(4) Uani 1 1 d .
H23A H 0.6633 1.0217 0.2303 0.107 Uiso 1 1 calc R
H23B H 0.6604 1.0445 0.2960 0.107 Uiso 1 1 calc R
H23C H 0.5543 1.0260 0.2753 0.107 Uiso 1 1 calc R
C24 C 0.5752(10) 0.7954(7) 0.3804(5) 0.048(3) Uani 1 1 d .
C25 C 0.5875(12) 0.7173(7) 0.3667(6) 0.066(4) Uani 1 1 d .
H25 H 0.6486 0.6855 0.3726 0.079 Uiso 1 1 calc R
C26 C 0.5048(16) 0.6887(9) 0.3439(6) 0.079(5) Uani 1 1 d .
H26 H 0.5129 0.6367 0.3343 0.095 Uiso 1 1 calc R
C27 C 0.4130(15) 0.7318(13) 0.3347(7) 0.093(6) Uani 1 1 d .
H27 H 0.3581 0.7085 0.3222 0.111 Uiso 1 1 calc R
C28 C 0.4022(13) 0.8110(10) 0.3443(6) 0.080(5) Uani 1 1 d .
H28 H 0.3429 0.8431 0.3357 0.096 Uiso 1 1 calc R
C29 C 0.4837(10) 0.8398(7) 0.3670(6) 0.053(3) Uani 1 1 d .
C30 C 0.4897(12) 0.9165(7) 0.3836(6) 0.062(4) Uani 1 1 d .
C31 C 0.4226(14) 0.9837(10) 0.3826(6) 0.086(5) Uani 1 1 d .
H31 H 0.3611 0.9842 0.3654 0.103 Uiso 1 1 calc R
C32 C 0.4430(17) 1.0467(9) 0.4052(7) 0.092(6) Uani 1 1 d .
H32 H 0.3926 1.0896 0.4086 0.111 Uiso 1 1 calc R
C33 C 0.5425(18) 1.0491(10) 0.4243(8) 0.100(6) Uani 1 1 d .
H33 H 0.5600 1.0963 0.4358 0.120 Uiso 1 1 calc R
C34 C 0.6100(14) 0.9891(8) 0.4265(7) 0.079(5) Uani 1 1 d .
H34 H 0.6737 0.9925 0.4408 0.095 Uiso 1 1 calc R
C35 C 0.5865(11) 0.9181(7) 0.4069(6) 0.059(4) Uani 1 1 d .
C36 C 0.6386(10) 0.8414(7) 0.4037(6) 0.056(3) Uani 1 1 d .
C37 C 0.7547(10) 0.8224(7) 0.4107(6) 0.064(4) Uani 1 1 d D
C38 C 0.7924(12) 0.8696(10) 0.4565(7) 0.096(6) Uani 1 1 d D
H38A H 0.8680 0.8579 0.4558 0.144 Uiso 1 1 calc R
H38B H 0.7541 0.8557 0.4961 0.144 Uiso 1 1 calc R
H38C H 0.7786 0.9247 0.4463 0.144 Uiso 1 1 calc R
C39 C 0.7841(13) 0.7374(7) 0.4293(7) 0.092(5) Uani 1 1 d D
H39A H 0.7572 0.7042 0.4043 0.139 Uiso 1 1 calc R
H39B H 0.7528 0.7255 0.4706 0.139 Uiso 1 1 calc R
H39C H 0.8608 0.7286 0.4246 0.139 Uiso 1 1 calc R
C40 C 0.8111(10) 0.8435(7) 0.3486(5) 0.063(4) Uani 1 1 d D
C41 C 0.8285(12) 0.9202(7) 0.3234(6) 0.071(4) Uani 1 1 d D
H41 H 0.8282 0.9634 0.3454 0.085 Uiso 1 1 calc R
C42 C 0.8464(11) 0.9224(7) 0.2605(6) 0.068(4) Uani 1 1 d D
H42 H 0.8619 0.9657 0.2334 0.081 Uiso 1 1 calc R
C43 C 0.8361(9) 0.8453(9) 0.2468(6) 0.075(5) Uani 1 1 d D
H43 H 0.8440 0.8289 0.2082 0.090 Uiso 1 1 calc R
C44 C 0.8123(10) 0.7977(7) 0.2996(6) 0.064(4) Uani 1 1 d D
H44 H 0.7993 0.7448 0.3024 0.077 Uiso 1 1 calc R
C45 C -0.0092(9) 0.3112(7) 0.1068(5) 0.050(3) Uani 1 1 d .
C46 C 0.0548(10) 0.2471(7) 0.1058(6) 0.056(4) Uani 1 1 d .
C47 C 0.0263(13) 0.1731(9) 0.0977(8) 0.084(5) Uani 1 1 d .
C48 C -0.0754(18) 0.1707(10) 0.0921(10) 0.122(8) Uani 1 1 d .
C49 C -0.1444(12) 0.2294(12) 0.0919(9) 0.092(6) Uani 1 1 d .
C50 C -0.1087(11) 0.3010(9) 0.0998(8) 0.083(5) Uani 1 1 d .
C51 C 0.1574(11) 0.4504(8) 0.0750(6) 0.058(4) Uani 1 1 d .
C52 C 0.2150(12) 0.5016(7) 0.0928(6) 0.061(4) Uani 1 1 d .
C53 C 0.3023(14) 0.5332(9) 0.0593(8) 0.083(5) Uani 1 1 d .
C54 C 0.3267(14) 0.5176(9) 0.0021(9) 0.088(5) Uani 1 1 d .
C55 C 0.2714(17) 0.4685(10) -0.0181(7) 0.093(6) Uani 1 1 d .
C56 C 0.1868(13) 0.4361(8) 0.0173(6) 0.067(4) Uani 1 1 d .
C57 C -0.0755(12) 0.4837(8) 0.1585(7) 0.063(4) Uani 1 1 d .
C58 C -0.0787(14) 0.5609(10) 0.1390(10) 0.087(6) Uani 1 1 d .
C59 C -0.1610(18) 0.6143(10) 0.1679(13) 0.116(9) Uani 1 1 d .
C60 C -0.2329(19) 0.5907(16) 0.2142(13) 0.114(9) Uani 1 1 d .
C61 C -0.2282(14) 0.5187(16) 0.2308(8) 0.100(7) Uani 1 1 d .
C62 C -0.1528(13) 0.4616(12) 0.2045(8) 0.085(6) Uani 1 1 d .
C63 C 0.2714(9) 0.3943(6) 0.2481(5) 0.043(3) Uani 1 1 d .
C64 C 0.3364(9) 0.3753(7) 0.1979(6) 0.047(3) Uani 1 1 d .
C65 C 0.4343(11) 0.4047(8) 0.1763(6) 0.059(4) Uani 1 1 d .
C66 C 0.4657(10) 0.4571(8) 0.2055(6) 0.060(4) Uani 1 1 d .
C67 C 0.4054(11) 0.4795(7) 0.2569(6) 0.056(4) Uani 1 1 d .
C68 C 0.3087(9) 0.4515(6) 0.2794(5) 0.043(3) Uani 1 1 d .
C69 C 0.2472(9) 0.4796(6) 0.3335(5) 0.040(3) Uani 1 1 d .
C74 C 0.2287(9) 0.4347(6) 0.3868(6) 0.044(3) Uani 1 1 d .
C73 C 0.1709(11) 0.4609(8) 0.4380(6) 0.057(4) Uani 1 1 d .
C72 C 0.1304(11) 0.5353(9) 0.4367(6) 0.062(4) Uani 1 1 d .
C71 C 0.1501(11) 0.5838(7) 0.3864(7) 0.060(4) Uani 1 1 d .
C70 C 0.2114(11) 0.5561(7) 0.3369(6) 0.056(4) Uani 1 1 d .
C75 C 0.0138(9) 0.4030(6) 0.3177(5) 0.043(3) Uani 1 1 d .
C76 C 0.0008(9) 0.4821(7) 0.3057(6) 0.046(3) Uani 1 1 d .
C77 C -0.0776(9) 0.5294(6) 0.3340(5) 0.043(3) Uani 1 1 d .
C78 C -0.1475(10) 0.4976(7) 0.3781(6) 0.053(3) Uani 1 1 d .
C79 C -0.1402(10) 0.4196(8) 0.3918(5) 0.054(3) Uani 1 1 d .
C80 C -0.0595(9) 0.3715(6) 0.3621(5) 0.042(3) Uani 1 1 d .
C81 C -0.0632(9) 0.2867(6) 0.3782(5) 0.042(3) Uani 1 1 d .
C82 C -0.1445(11) 0.2466(7) 0.3663(6) 0.054(3) Uani 1 1 d .
C83 C -0.1441(11) 0.1687(7) 0.3763(6) 0.057(4) Uani 1 1 d .
C84 C -0.0642(13) 0.1281(7) 0.3988(6) 0.058(4) Uani 1 1 d .
C85 C 0.0158(11) 0.1642(7) 0.4122(6) 0.056(4) Uani 1 1 d .
C86 C 0.0147(10) 0.2440(7) 0.4017(5) 0.047(3) Uani 1 1 d .
C87 C 0.1362(10) 0.2352(7) 0.2619(5) 0.050(3) Uani 1 1 d .
C88 C 0.0437(11) 0.2076(7) 0.2532(6) 0.050(3) Uani 1 1 d .
C89 C 0.0302(12) 0.1297(8) 0.2512(7) 0.078(5) Uani 1 1 d .
C90 C 0.1124(14) 0.0772(8) 0.2568(9) 0.096(6) Uani 1 1 d .
C91 C 0.2183(10) 0.1780(7) 0.2676(6) 0.058(4) Uani 1 1 d .
C92 C 0.3294(11) 0.1972(6) 0.2720(7) 0.052(3) Uani 1 1 d .
C97 C 0.3529(12) 0.2159(7) 0.3234(8) 0.068(4) Uani 1 1 d .
C96 C 0.4564(14) 0.2330(8) 0.3270(10) 0.076(5) Uani 1 1 d .
C95 C 0.5310(16) 0.2286(9) 0.2792(12) 0.092(6) Uani 1 1 d .
C94 C 0.5069(13) 0.2103(10) 0.2266(10) 0.089(6) Uani 1 1 d .
C93 C 0.4056(12) 0.1938(8) 0.2236(7) 0.064(4) Uani 1 1 d .
C188 C 0.2029(13) 0.1018(8) 0.2649(9) 0.094(6) Uani 1 1 d .
C1B C 0.5939(9) 0.8385(7) 0.2230(6) 0.055(4) Uani 1 1 d .
C1S C 0.096(2) 0.8003(17) 0.2633(13) 0.076(9) Uiso 0.50 1 d P
C2S C 0.0902(13) 0.7928(8) 0.1970(5) 0.064(7) Uiso 0.50 1 d PG
C3S C 0.0985(14) 0.7260(6) 0.1680(7) 0.065(8) Uiso 0.50 1 d PG
C4S C 0.1032(14) 0.7305(7) 0.1073(7) 0.054(7) Uiso 0.50 1 d PG
C5S C 0.0995(14) 0.8018(9) 0.0756(5) 0.077(9) Uiso 0.50 1 d PG
C6S C 0.0912(12) 0.8686(7) 0.1046(6) 0.048(6) Uiso 0.50 1 d PG
C7S C 0.0865(11) 0.8641(7) 0.1653(6) 0.022(4) Uiso 0.50 1 d PG
C8S C 0.6450(12) 0.2367(9) 0.4940(7) 0.082(5) Uani 1 1 d .
H8S1 H 0.6692 0.2632 0.4554 0.122 Uiso 1 1 calc R
H8S2 H 0.6153 0.2747 0.5221 0.122 Uiso 1 1 calc R
H8S3 H 0.5909 0.2023 0.4906 0.122 Uiso 1 1 calc R
C9S C 0.7337(7) 0.1917(6) 0.5147(4) 0.069(4) Uani 1 1 d G
C10S C 0.7407(8) 0.1119(6) 0.5178(4) 0.077(4) Uani 1 1 d G
H10S H 0.6889 0.0858 0.5047 0.092 Uiso 1 1 calc R
C11S C 0.8234(10) 0.0702(4) 0.5400(5) 0.088(5) Uani 1 1 d G
H11S H 0.8282 0.0156 0.5421 0.106 Uiso 1 1 calc R
C12S C 0.8991(8) 0.1084(6) 0.5592(5) 0.095(5) Uani 1 1 d G
H12S H 0.9557 0.0800 0.5744 0.114 Uiso 1 1 calc R
C13S C 0.8922(7) 0.1883(6) 0.5562(5) 0.092(5) Uani 1 1 d G
H13S H 0.9439 0.2144 0.5693 0.110 Uiso 1 1 calc R
C14S C 0.8094(8) 0.2300(4) 0.5339(5) 0.075(4) Uani 1 1 d G
H14S H 0.8047 0.2845 0.5318 0.090 Uiso 1 1 calc R
F1 F 0.0884(5) 0.3782(3) 0.1936(3) 0.0457(16) Uani 1 1 d .
F2 F 0.1571(5) 0.2482(4) 0.1126(3) 0.068(2) Uani 1 1 d .
F3 F 0.0961(8) 0.1112(5) 0.0973(5) 0.112(4) Uani 1 1 d .
F4 F -0.1070(10) 0.0981(6) 0.0852(7) 0.167(6) Uani 1 1 d .
F5 F -0.2406(7) 0.2216(7) 0.0840(6) 0.147(5) Uani 1 1 d .
F6 F -0.1806(7) 0.3620(6) 0.0968(5) 0.109(3) Uani 1 1 d .
F7 F 0.1901(7) 0.5218(4) 0.1495(3) 0.081(3) Uani 1 1 d .
F8 F 0.3591(9) 0.5808(6) 0.0812(4) 0.122(4) Uani 1 1 d .
F9 F 0.4119(9) 0.5469(6) -0.0332(5) 0.122(4) Uani 1 1 d .
F10 F 0.2976(8) 0.4510(5) -0.0759(4) 0.104(3) Uani 1 1 d .
F11 F 0.1368(8) 0.3863(5) -0.0068(4) 0.092(3) Uani 1 1 d .
F12 F -0.0093(9) 0.5867(5) 0.0936(6) 0.115(4) Uani 1 1 d .
F13 F -0.1562(10) 0.6880(7) 0.1439(9) 0.205(8) Uani 1 1 d .
F14 F -0.3004(9) 0.6458(8) 0.2393(6) 0.186(7) Uani 1 1 d .
F15 F -0.2991(9) 0.4957(10) 0.2763(5) 0.167(6) Uani 1 1 d .
F16 F -0.1570(7) 0.3913(6) 0.2256(4) 0.096(3) Uani 1 1 d .
F17 F 0.3047(5) 0.3250(4) 0.1647(3) 0.0584(19) Uani 1 1 d .
F18 F 0.4922(6) 0.3789(5) 0.1268(4) 0.090(3) Uani 1 1 d .
F19 F 0.5577(7) 0.4884(5) 0.1850(4) 0.091(3) Uani 1 1 d .
F20 F 0.4402(6) 0.5327(4) 0.2862(3) 0.062(2) Uani 1 1 d .
F25 F 0.2686(5) 0.3613(3) 0.3875(3) 0.0587(19) Uani 1 1 d .
F24 F 0.1558(7) 0.4155(5) 0.4864(4) 0.081(2) Uani 1 1 d .
F23 F 0.0742(7) 0.5633(5) 0.4853(4) 0.093(3) Uani 1 1 d .
F22 F 0.1099(7) 0.6570(4) 0.3859(4) 0.090(3) Uani 1 1 d .
F21 F 0.2268(6) 0.6050(4) 0.2878(3) 0.071(2) Uani 1 1 d .
F26 F 0.0677(5) 0.5153(3) 0.2611(3) 0.0478(17) Uani 1 1 d .
F27 F -0.0851(6) 0.6050(3) 0.3203(3) 0.062(2) Uani 1 1 d .
F28 F -0.2256(6) 0.5404(4) 0.4070(3) 0.070(2) Uani 1 1 d .
F29 F -0.2141(6) 0.3883(4) 0.4352(3) 0.066(2) Uani 1 1 d .
F30 F -0.2252(5) 0.2854(4) 0.3443(3) 0.0605(19) Uani 1 1 d .
F31 F -0.2243(7) 0.1319(4) 0.3645(4) 0.084(3) Uani 1 1 d .
F32 F -0.0623(7) 0.0512(4) 0.4049(4) 0.082(2) Uani 1 1 d .
F33 F 0.0950(6) 0.1246(4) 0.4333(4) 0.073(2) Uani 1 1 d .
F34 F 0.0928(6) 0.2798(4) 0.4174(3) 0.065(2) Uani 1 1 d .
F35 F -0.0409(5) 0.2570(4) 0.2476(3) 0.0551(18) Uani 1 1 d .
F36 F -0.0645(7) 0.1083(5) 0.2420(4) 0.092(3) Uani 1 1 d .
F37 F 0.1006(8) 0.0022(5) 0.2563(6) 0.136(5) Uani 1 1 d .
F38 F 0.2821(7) 0.0484(5) 0.2723(5) 0.120(4) Uani 1 1 d .
F39 F 0.3864(6) 0.1729(5) 0.1715(4) 0.091(3) Uani 1 1 d .
F40 F 0.5812(8) 0.2036(6) 0.1774(5) 0.123(4) Uani 1 1 d .
F41 F 0.6309(8) 0.2414(6) 0.2781(5) 0.131(4) Uani 1 1 d .
F42 F 0.4827(8) 0.2463(5) 0.3754(5) 0.113(4) Uani 1 1 d .
F43 F 0.2816(7) 0.2140(4) 0.3716(4) 0.083(3) Uani 1 1 d .
Zr1 Zr 0.49594(9) 0.82819(6) 0.14335(5) 0.0417(3) Uani 1 1 d .
Zr2 Zr 0.65817(10) 0.88901(7) 0.30132(6) 0.0540(4) Uani 1 1 d .
C15S C 0.500(3) 0.426(3) 0.417(2) 0.034(10) Uiso 0.25 1 d PD
C17S C 0.510(4) 0.478(2) 0.493(3) 0.050(13) Uiso 0.25 1 d PD
C16S C 0.491(11) 0.445(7) 0.460(4) 0.08(4) Uiso 0.13 1 d PD
C18S C 0.487(6) 0.471(5) 0.425(4) 0.026(19) Uiso 0.13 1 d P

loop_
_atom_site_aniso_label
_atom_site_aniso_U_11
_atom_site_aniso_U_22
_atom_site_aniso_U_33
_atom_site_aniso_U_23
_atom_site_aniso_U_13
_atom_site_aniso_U_12
Al1 0.061(2) 0.044(2) 0.047(2) -0.0080(18) -0.020(2) 0.0017(18)
Al2 0.045(2) 0.0352(18) 0.037(2) -0.0080(16) -0.0103(17) -0.0059(15)
C1 0.068(10) 0.074(10) 0.069(10) 0.006(8) -0.002(8) 0.020(8)
C2 0.040(7) 0.055(8) 0.043(8) 0.004(6) -0.002(6) -0.008(6)
C3 0.039(8) 0.079(10) 0.076(11) 0.003(8) -0.019(7) -0.011(7)
C4 0.049(9) 0.095(12) 0.071(11) 0.008(9) -0.026(8) -0.002(8)
C5 0.061(10) 0.074(11) 0.084(12) 0.014(9) -0.015(9) -0.028(9)
C6 0.073(11) 0.065(9) 0.069(11) 0.011(8) -0.020(9) -0.017(8)
C7 0.060(9) 0.040(7) 0.056(9) 0.013(6) -0.014(7) -0.019(6)
C8 0.064(9) 0.037(7) 0.057(9) 0.005(6) -0.012(7) -0.007(6)
C9 0.101(12) 0.039(8) 0.077(11) 0.001(7) -0.031(10) -0.003(8)
C10 0.072(11) 0.072(10) 0.091(12) -0.012(9) -0.034(10) 0.029(9)
C11 0.058(9) 0.070(10) 0.068(10) 0.014(8) -0.019(8) 0.008(8)
C12 0.058(9) 0.049(8) 0.047(8) -0.004(6) -0.015(7) -0.001(6)
C13 0.055(9) 0.060(8) 0.057(9) -0.004(7) -0.023(7) 0.003(7)
C14 0.048(8) 0.048(7) 0.043(8) -0.005(6) -0.008(6) -0.001(6)
C15 0.042(7) 0.050(8) 0.062(9) -0.010(7) -0.014(7) -0.001(6)
C16 0.067(9) 0.066(9) 0.075(10) -0.010(8) -0.041(8) -0.005(7)
C17 0.064(9) 0.056(8) 0.072(10) -0.028(7) -0.008(8) 0.006(7)
C18 0.069(9) 0.030(6) 0.059(9) -0.021(6) -0.011(8) -0.016(6)
C19 0.048(8) 0.054(8) 0.064(10) -0.005(7) -0.011(7) -0.010(6)
C20 0.078(10) 0.058(8) 0.054(10) -0.008(7) -0.015(8) -0.031(8)
C21 0.062(9) 0.030(6) 0.060(9) 0.000(6) -0.017(8) 0.008(6)
C22 0.055(8) 0.039(7) 0.064(10) -0.015(6) -0.017(8) -0.001(6)
C23 0.080(10) 0.064(9) 0.071(11) 0.002(8) -0.016(9) -0.015(8)
C24 0.057(8) 0.044(7) 0.045(8) -0.003(6) -0.018(7) -0.001(6)
C25 0.086(11) 0.050(8) 0.062(10) 0.000(7) -0.013(8) -0.020(8)
C26 0.137(16) 0.059(10) 0.046(10) -0.019(8) 0.001(10) -0.050(11)
C27 0.090(14) 0.138(18) 0.055(11) 0.013(11) -0.005(10) -0.074(13)
C28 0.098(13) 0.091(12) 0.054(10) -0.001(9) -0.011(9) -0.037(10)
C29 0.059(9) 0.052(8) 0.048(8) -0.022(7) 0.002(7) -0.014(7)
C30 0.082(11) 0.046(8) 0.053(9) -0.003(7) -0.003(8) 0.009(7)
C31 0.115(14) 0.084(12) 0.044(10) 0.007(9) 0.006(9) 0.015(11)
C32 0.141(18) 0.053(10) 0.071(12) -0.016(9) 0.001(12) 0.026(11)
C33 0.150(19) 0.064(12) 0.087(14) -0.005(10) -0.018(13) -0.023(12)
C34 0.109(13) 0.035(8) 0.088(12) 0.000(8) -0.006(10) 0.004(8)
C35 0.084(10) 0.034(7) 0.060(9) -0.006(6) -0.017(8) -0.005(7)
C36 0.056(9) 0.049(8) 0.061(9) -0.014(7) -0.005(7) 0.002(6)
C37 0.064(10) 0.067(9) 0.060(10) -0.001(8) -0.012(8) 0.002(7)
C38 0.077(11) 0.143(16) 0.081(12) -0.040(11) -0.045(10) 0.017(10)
C39 0.114(14) 0.072(11) 0.087(13) 0.031(9) -0.030(11) 0.005(9)
C40 0.061(9) 0.065(9) 0.066(10) -0.024(8) -0.023(8) 0.013(7)
C41 0.107(12) 0.047(8) 0.063(11) -0.008(7) -0.025(9) -0.012(8)
C42 0.068(10) 0.057(9) 0.085(12) -0.019(8) -0.017(9) -0.020(7)
C43 0.032(8) 0.125(14) 0.070(11) -0.023(11) -0.006(7) -0.001(8)
C44 0.066(10) 0.056(8) 0.073(11) -0.012(8) -0.021(8) 0.013(7)
C45 0.038(7) 0.071(9) 0.048(8) -0.033(7) -0.018(6) 0.015(6)
C46 0.042(8) 0.059(8) 0.073(10) -0.023(7) -0.014(7) -0.009(7)
C47 0.082(12) 0.066(10) 0.113(14) -0.041(10) -0.030(11) 0.001(9)
C48 0.131(18) 0.069(12) 0.20(2) -0.030(13) -0.097(17) -0.042(12)
C49 0.037(9) 0.115(15) 0.139(17) -0.045(13) -0.031(10) -0.017(9)
C50 0.046(9) 0.090(11) 0.126(15) -0.063(10) -0.043(9) 0.029(8)
C51 0.070(9) 0.061(9) 0.041(9) -0.009(7) -0.016(7) 0.019(7)
C52 0.085(11) 0.045(8) 0.051(9) -0.013(7) 0.001(8) -0.003(7)
C53 0.104(14) 0.059(10) 0.076(13) -0.001(9) 0.013(11) -0.014(9)
C54 0.098(14) 0.062(10) 0.089(14) -0.008(10) 0.034(11) -0.019(9)
C55 0.149(18) 0.065(11) 0.054(12) -0.020(9) -0.006(12) 0.041(12)
C56 0.097(12) 0.056(9) 0.040(9) 0.009(8) 0.000(9) -0.006(8)
C57 0.071(10) 0.050(9) 0.076(11) -0.028(8) -0.033(9) 0.015(7)
C58 0.068(12) 0.068(12) 0.138(18) -0.040(12) -0.047(12) 0.012(9)
C59 0.100(16) 0.052(12) 0.23(3) -0.042(15) -0.124(18) 0.032(11)
C60 0.089(17) 0.102(18) 0.17(3) -0.056(18) -0.059(16) 0.031(16)
C61 0.067(12) 0.19(2) 0.043(11) -0.046(14) -0.020(9) 0.027(15)
C62 0.059(11) 0.133(16) 0.071(13) -0.060(12) -0.037(10) 0.052(11)
C63 0.046(7) 0.044(7) 0.044(8) -0.008(6) -0.016(6) -0.010(6)
C64 0.042(8) 0.053(8) 0.050(8) -0.014(7) -0.010(7) -0.013(6)
C65 0.070(10) 0.072(9) 0.041(8) -0.014(7) -0.005(7) -0.029(8)
C66 0.034(7) 0.091(10) 0.055(9) -0.005(8) 0.009(7) -0.033(7)
C67 0.065(9) 0.055(8) 0.052(9) 0.000(7) -0.014(8) -0.023(7)
C68 0.055(8) 0.039(7) 0.038(7) -0.009(6) -0.013(6) -0.007(6)
C69 0.055(8) 0.032(6) 0.039(8) -0.010(6) -0.019(6) -0.002(5)
C74 0.054(8) 0.032(6) 0.047(8) -0.010(6) -0.012(6) 0.009(6)
C73 0.071(10) 0.070(10) 0.032(8) -0.009(7) -0.009(7) -0.009(8)
C72 0.060(9) 0.081(11) 0.049(10) -0.041(9) -0.009(7) 0.007(8)
C71 0.071(10) 0.033(7) 0.086(12) -0.032(8) -0.034(9) 0.009(6)
C70 0.087(10) 0.044(8) 0.042(8) 0.002(7) -0.025(8) -0.018(7)
C75 0.051(8) 0.034(6) 0.048(8) -0.011(6) -0.014(6) -0.009(6)
C76 0.044(8) 0.045(7) 0.048(8) -0.007(6) -0.006(7) -0.006(6)
C77 0.046(7) 0.038(7) 0.043(8) -0.004(6) -0.001(6) 0.001(6)
C78 0.055(9) 0.052(8) 0.053(9) -0.020(7) -0.010(7) 0.010(7)
C79 0.055(8) 0.067(9) 0.035(8) -0.007(7) 0.001(7) 0.006(7)
C80 0.042(7) 0.035(6) 0.047(8) -0.012(6) -0.005(6) 0.012(5)
C81 0.047(7) 0.032(6) 0.045(8) -0.002(5) -0.008(6) 0.001(6)
C82 0.063(9) 0.048(8) 0.052(9) 0.010(6) -0.013(7) -0.013(7)
C83 0.072(10) 0.047(8) 0.057(9) -0.013(7) -0.011(8) -0.020(7)
C84 0.098(12) 0.026(7) 0.046(8) 0.001(6) 0.004(8) -0.012(7)
C85 0.065(9) 0.033(7) 0.070(10) 0.002(6) -0.015(8) 0.002(7)
C86 0.053(8) 0.040(7) 0.048(8) -0.003(6) -0.012(7) 0.004(6)
C87 0.052(8) 0.049(7) 0.050(8) -0.010(6) -0.007(7) 0.001(6)
C88 0.063(9) 0.037(7) 0.052(8) -0.019(6) -0.009(7) 0.004(6)
C89 0.067(11) 0.061(10) 0.113(14) -0.034(9) -0.011(10) -0.023(8)
C90 0.089(13) 0.047(9) 0.162(18) -0.054(10) -0.022(12) -0.011(9)
C91 0.047(8) 0.042(7) 0.085(11) -0.016(7) -0.006(7) 0.002(6)
C92 0.056(9) 0.036(7) 0.068(10) -0.015(7) -0.017(8) 0.004(6)
C97 0.059(10) 0.043(8) 0.104(14) -0.024(8) -0.020(10) 0.013(7)
C96 0.068(12) 0.052(9) 0.113(16) -0.011(10) -0.034(12) 0.008(8)
C95 0.080(14) 0.059(10) 0.15(2) -0.009(12) -0.064(15) -0.008(9)
C94 0.052(11) 0.088(12) 0.107(16) 0.011(11) 0.020(11) 0.014(9)
C93 0.057(10) 0.060(9) 0.082(12) -0.020(8) -0.025(9) -0.003(7)
C188 0.071(11) 0.043(9) 0.170(19) -0.037(10) -0.019(12) 0.008(8)
C1B 0.049(8) 0.053(8) 0.070(10) -0.014(7) -0.025(7) 0.001(6)
C8S 0.084(12) 0.092(12) 0.060(10) 0.007(9) 0.000(9) -0.002(9)
C9S 0.056(10) 0.089(12) 0.054(10) 0.006(8) 0.009(8) -0.005(9)
C10S 0.084(12) 0.060(10) 0.080(12) -0.005(8) 0.007(9) -0.010(9)
C11S 0.102(13) 0.051(9) 0.107(14) -0.008(9) -0.005(11) 0.001(10)
C12S 0.092(13) 0.065(11) 0.127(16) -0.009(10) -0.023(12) 0.006(10)
C13S 0.077(12) 0.083(12) 0.116(15) -0.038(11) -0.015(11) 0.024(9)
C14S 0.076(11) 0.068(10) 0.080(12) -0.018(9) -0.002(9) -0.011(9)
F1 0.047(4) 0.048(4) 0.048(4) -0.007(3) -0.017(3) -0.010(3)
F2 0.048(5) 0.072(5) 0.092(6) -0.037(4) -0.020(4) 0.004(4)
F3 0.106(7) 0.061(6) 0.178(11) -0.057(6) -0.032(7) 0.020(5)
F4 0.146(10) 0.107(8) 0.280(17) -0.082(10) -0.069(11) -0.041(7)
F5 0.058(6) 0.178(11) 0.228(13) -0.090(10) -0.040(7) -0.030(6)
F6 0.076(6) 0.129(8) 0.143(9) -0.053(7) -0.071(6) 0.032(6)
F7 0.128(7) 0.068(5) 0.052(5) -0.020(4) 0.000(5) -0.043(5)
F8 0.161(10) 0.108(8) 0.098(8) -0.028(6) 0.018(7) -0.081(7)
F9 0.143(9) 0.103(8) 0.104(8) -0.004(6) 0.034(7) -0.039(7)
F10 0.155(9) 0.083(6) 0.062(6) -0.013(5) 0.016(6) 0.004(6)
F11 0.137(8) 0.093(6) 0.057(6) -0.027(5) -0.031(5) -0.015(6)
F12 0.097(8) 0.063(6) 0.193(12) 0.013(7) -0.069(8) 0.006(5)
F13 0.134(10) 0.083(8) 0.43(3) -0.078(11) -0.152(14) 0.054(7)
F14 0.136(10) 0.213(13) 0.237(15) -0.163(12) -0.105(11) 0.128(10)
F15 0.092(8) 0.319(19) 0.088(9) -0.062(10) -0.040(7) 0.088(10)
F16 0.080(6) 0.113(8) 0.081(7) 0.017(6) -0.006(5) 0.029(6)
F17 0.064(5) 0.065(5) 0.050(4) -0.027(4) -0.002(4) -0.021(4)
F18 0.079(6) 0.130(8) 0.060(6) -0.033(5) 0.018(5) -0.040(5)
F19 0.082(6) 0.118(7) 0.076(6) -0.017(5) 0.012(5) -0.055(5)
F20 0.069(5) 0.060(4) 0.066(5) -0.016(4) -0.018(4) -0.032(4)
F25 0.077(5) 0.035(4) 0.066(5) 0.001(3) -0.024(4) 0.008(3)
F24 0.099(6) 0.080(6) 0.057(6) -0.007(5) -0.005(5) 0.010(5)
F23 0.102(7) 0.091(6) 0.086(7) -0.050(5) 0.001(5) 0.007(5)
F22 0.121(7) 0.051(5) 0.106(7) -0.037(5) -0.041(6) 0.024(5)
F21 0.104(6) 0.041(4) 0.073(6) 0.003(4) -0.034(5) -0.013(4)
F26 0.063(4) 0.035(3) 0.046(4) -0.007(3) -0.006(4) -0.006(3)
F27 0.086(5) 0.032(4) 0.068(5) -0.007(3) -0.018(4) 0.009(3)
F28 0.063(5) 0.059(5) 0.078(6) -0.018(4) 0.004(4) 0.017(4)
F29 0.059(5) 0.067(5) 0.065(5) -0.005(4) 0.006(4) 0.008(4)
F30 0.044(4) 0.063(5) 0.074(5) -0.001(4) -0.015(4) -0.003(4)
F31 0.093(6) 0.064(5) 0.099(7) -0.005(5) -0.016(5) -0.039(5)
F32 0.110(7) 0.042(4) 0.094(7) 0.003(4) -0.021(5) -0.014(4)
F33 0.090(6) 0.044(4) 0.085(6) 0.000(4) -0.032(5) 0.014(4)
F34 0.070(5) 0.049(4) 0.082(6) -0.006(4) -0.034(4) 0.003(4)
F35 0.050(4) 0.058(4) 0.062(5) -0.004(4) -0.016(4) -0.015(4)
F36 0.083(6) 0.077(6) 0.126(8) -0.028(5) -0.021(6) -0.036(5)
F37 0.122(8) 0.046(5) 0.253(14) -0.061(7) -0.037(9) -0.016(5)
F38 0.096(7) 0.049(5) 0.222(12) -0.035(6) -0.050(7) 0.025(5)
F39 0.069(6) 0.112(7) 0.091(7) -0.036(6) -0.013(5) 0.026(5)
F40 0.076(7) 0.134(9) 0.150(10) 0.005(8) -0.007(7) 0.000(6)
F41 0.078(7) 0.141(9) 0.188(12) 0.011(8) -0.065(8) -0.029(6)
F42 0.136(9) 0.083(6) 0.145(10) -0.030(6) -0.091(8) 0.017(6)
F43 0.098(7) 0.054(5) 0.095(7) -0.023(5) -0.013(6) 0.009(4)
Zr1 0.0385(7) 0.0396(7) 0.0475(8) -0.0069(6) -0.0083(6) 0.0002(5)
Zr2 0.0564(9) 0.0474(8) 0.0598(9) -0.0061(6) -0.0129(7) -0.0042(6)

loop_
_atom_type_symbol
_atom_type_description
_atom_type_scat_dispersion_real
_atom_type_scat_dispersion_imag
_atom_type_scat_source
C C 0.0033 0.0016 'International Tables Vol C Tables 4.2.6.8 and 6.1.1.4'
H H 0.0000 0.0000 'International Tables Vol C Tables 4.2.6.8 and 6.1.1.4'
F F 0.0171 0.0103 'International Tables Vol C Tables 4.2.6.8 and 6.1.1.4'
Al Al 0.0645 0.0514 'International Tables Vol C Tables 4.2.6.8 and 6.1.1.4'
Zr Zr -2.9673 0.5597 'International Tables Vol C Tables 4.2.6.8 and 6.1.1.4'

loop_
_geom_angle_atom_site_label_1
_geom_angle_atom_site_label_2
_geom_angle_atom_site_label_3
_geom_angle
_geom_angle_site_symmetry_1
_geom_angle_site_symmetry_3
F1 Al1 C57 100.3(5) . .
F1 Al1 C51 102.7(5) . .
C57 Al1 C51 116.0(6) . .
F1 Al1 C45 102.1(4) . .
C57 Al1 C45 116.4(6) . .
C51 Al1 C45 115.5(6) . .
F1 Al2 C63 101.2(4) . .
F1 Al2 C87 99.9(4) . .
C63 Al2 C87 114.9(5) . .
F1 Al2 C75 100.1(4) . .
C63 Al2 C75 117.6(5) . .
C87 Al2 C75 118.0(5) . .
C3 C2 C7 117.2(12) . .
C3 C2 C14 133.2(12) . .
C7 C2 C14 109.6(11) . .
C3 C2 Zr1 115.4(8) . .
C7 C2 Zr1 79.4(7) . .
C14 C2 Zr1 70.3(6) . .
C4 C3 C2 118.2(14) . .
C3 C4 C5 124.8(14) . .
C6 C5 C4 118.3(14) . .
C5 C6 C7 118.8(14) . .
C2 C7 C8 108.7(11) . .
C2 C7 C6 122.5(12) . .
C8 C7 C6 128.6(12) . .
C2 C7 Zr1 69.2(6) . .
C8 C7 Zr1 75.5(7) . .
C6 C7 Zr1 125.5(8) . .
C9 C8 C7 132.3(12) . .
C9 C8 C13 120.4(12) . .
C7 C8 C13 107.3(11) . .
C9 C8 Zr1 122.5(9) . .
C7 C8 Zr1 73.0(6) . .
C13 C8 Zr1 69.0(7) . .
C10 C9 C8 118.5(14) . .
C9 C10 C11 122.0(14) . .
C10 C11 C12 122.8(13) . .
C11 C12 C13 119.4(12) . .
C12 C13 C8 116.9(12) . .
C12 C13 C14 135.7(12) . .
C8 C13 C14 107.4(11) . .
C12 C13 Zr1 119.4(9) . .
C8 C13 Zr1 78.9(7) . .
C14 C13 Zr1 68.9(7) . .
C2 C14 C13 107.0(10) . .
C2 C14 C15 126.4(10) . .
C13 C14 C15 124.1(10) . .
C2 C14 Zr1 76.1(7) . .
C13 C14 Zr1 77.0(7) . .
C15 C14 Zr1 99.2(7) . .
C18 C15 C17 113.7(10) . .
C18 C15 C16 111.5(10) . .
C17 C15 C16 106.9(10) . .
C18 C15 C14 101.2(9) . .
C17 C15 C14 110.9(9) . .
C16 C15 C14 112.8(9) . .
C19 C18 C22 105.9(10) . .
C19 C18 C15 125.4(10) . .
C22 C18 C15 125.2(11) . .
C19 C18 Zr1 73.6(6) . .
C22 C18 Zr1 73.8(6) . .
C15 C18 Zr1 101.3(7) . .
C20 C19 C18 109.5(11) . .
C20 C19 Zr1 77.3(7) . .
C18 C19 Zr1 72.1(6) . .
C19 C20 C21 107.6(11) . .
C19 C20 Zr1 69.8(7) . .
C21 C20 Zr1 72.7(6) . .
C22 C21 C20 107.6(10) . .
C22 C21 Zr1 70.8(6) . .
C20 C21 Zr1 74.2(6) . .
C21 C22 C18 109.3(10) . .
C21 C22 Zr1 76.1(6) . .
C18 C22 Zr1 71.8(6) . .
C36 C24 C25 132.7(12) . .
C36 C24 C29 110.0(11) . .
C25 C24 C29 117.2(11) . .
C36 C24 Zr2 70.1(7) . .
C25 C24 Zr2 115.4(9) . .
C29 C24 Zr2 80.0(7) . .
C24 C25 C26 117.5(14) . .
C27 C26 C25 124.2(14) . .
C26 C27 C28 119.2(15) . .
C29 C28 C27 116.7(16) . .
C28 C29 C24 124.9(12) . .
C28 C29 C30 128.0(14) . .
C24 C29 C30 107.0(11) . .
C28 C29 Zr2 124.1(9) . .
C24 C29 Zr2 68.1(7) . .
C30 C29 Zr2 74.9(8) . .
C31 C30 C29 133.4(15) . .
C31 C30 C35 118.5(13) . .
C29 C30 C35 108.1(11) . .
C31 C30 Zr2 123.8(10) . .
C29 C30 Zr2 73.6(7) . .
C35 C30 Zr2 68.8(8) . .
C32 C31 C30 121.5(18) . .
C31 C32 C33 119.1(16) . .
C34 C33 C32 123.0(16) . .
C33 C34 C35 119.2(17) . .
C34 C35 C36 135.0(14) . .
C34 C35 C30 118.3(12) . .
C36 C35 C30 106.6(11) . .
C34 C35 Zr2 118.3(10) . .
C36 C35 Zr2 68.3(7) . .
C30 C35 Zr2 78.9(8) . .
C24 C36 C35 108.2(11) . .
C24 C36 C37 126.8(11) . .
C35 C36 C37 123.4(11) . .
C24 C36 Zr2 76.8(7) . .
C35 C36 Zr2 77.7(8) . .
C37 C36 Zr2 101.1(8) . .
C40 C37 C39 109.8(11) . .
C40 C37 C36 101.2(10) . .
C39 C37 C36 115.3(11) . .
C40 C37 C38 111.0(11) . .
C39 C37 C38 105.1(11) . .
C36 C37 C38 114.4(11) . .
C41 C40 C44 106.1(11) . .
C41 C40 C37 125.2(11) . .
C44 C40 C37 123.5(12) . .
C41 C40 Zr2 73.2(8) . .
C44 C40 Zr2 72.0(7) . .
C37 C40 Zr2 99.6(8) . .
C42 C41 C40 110.3(11) . .
C42 C41 Zr2 76.7(8) . .
C40 C41 Zr2 73.1(7) . .
C41 C42 C43 105.7(11) . .
C41 C42 Zr2 70.3(8) . .
C43 C42 Zr2 72.2(7) . .
C44 C43 C42 109.7(12) . .
C44 C43 Zr2 70.6(7) . .
C42 C43 Zr2 74.9(8) . .
C43 C44 C40 108.1(11) . .
C43 C44 Zr2 76.2(7) . .
C40 C44 Zr2 73.8(7) . .
C46 C45 C50 114.6(12) . .
C46 C45 Al1 120.9(9) . .
C50 C45 Al1 124.0(9) . .
C45 C46 F2 121.3(11) . .
C45 C46 C47 125.3(13) . .
F2 C46 C47 113.4(12) . .
F3 C47 C48 124.2(15) . .
F3 C47 C46 121.5(14) . .
C48 C47 C46 114.3(14) . .
C49 C48 C47 125.7(15) . .
C49 C48 F4 118.4(18) . .
C47 C48 F4 115.9(18) . .
C48 C49 F5 121.2(17) . .
C48 C49 C50 116.0(13) . .
F5 C49 C50 122.8(16) . .
C45 C50 F6 120.7(13) . .
C45 C50 C49 124.1(13) . .
F6 C50 C49 115.0(13) . .
C52 C51 C56 114.0(14) . .
C52 C51 Al1 121.1(10) . .
C56 C51 Al1 124.7(12) . .
C51 C52 F7 118.8(13) . .
C51 C52 C53 125.5(15) . .
F7 C52 C53 115.6(14) . .
F8 C53 C54 120.4(16) . .
F8 C53 C52 122.0(16) . .
C54 C53 C52 117.5(17) . .
C55 C54 C53 119.3(16) . .
C55 C54 F9 120.2(19) . .
C53 C54 F9 120.4(18) . .
C54 C55 F10 120(2) . .
C54 C55 C56 121.4(16) . .
F10 C55 C56 119.1(18) . .
F11 C56 C51 120.9(14) . .
F11 C56 C55 117.1(14) . .
C51 C56 C55 122.0(16) . .
C62 C57 C58 116.7(16) . .
C62 C57 Al1 119.6(12) . .
C58 C57 Al1 123.6(14) . .
F12 C58 C57 120.6(15) . .
F12 C58 C59 119.6(19) . .
C57 C58 C59 120(2) . .
C60 C59 F13 125(2) . .
C60 C59 C58 122(2) . .
F13 C59 C58 114(3) . .
C61 C60 F14 127(3) . .
C61 C60 C59 117(2) . .
F14 C60 C59 116(3) . .
C60 C61 F15 117(2) . .
C60 C61 C62 126(2) . .
F15 C61 C62 118(2) . .
F16 C62 C57 121.5(13) . .
F16 C62 C61 119(2) . .
C57 C62 C61 119(2) . .
C64 C63 C68 114.9(10) . .
C64 C63 Al2 115.4(8) . .
C68 C63 Al2 129.2(9) . .
F17 C64 C63 118.4(10) . .
F17 C64 C65 116.2(11) . .
C63 C64 C65 125.3(11) . .
C66 C65 F18 122.7(12) . .
C66 C65 C64 118.3(13) . .
F18 C65 C64 119.0(11) . .
C65 C66 F19 119.8(13) . .
C65 C66 C67 120.4(12) . .
F19 C66 C67 119.8(12) . .
F20 C67 C66 119.0(11) . .
F20 C67 C68 118.3(12) . .
C66 C67 C68 122.7(11) . .
C67 C68 C63 118.4(12) . .
C67 C68 C69 119.7(10) . .
C63 C68 C69 121.9(11) . .
C70 C69 C74 114.5(11) . .
C70 C69 C68 121.6(11) . .
C74 C69 C68 123.6(10) . .
F25 C74 C73 118.7(11) . .
F25 C74 C69 117.5(10) . .
C73 C74 C69 123.8(11) . .
F24 C73 C72 121.1(13) . .
F24 C73 C74 120.7(13) . .
C72 C73 C74 118.1(13) . .
F23 C72 C73 120.3(14) . .
F23 C72 C71 118.7(14) . .
C73 C72 C71 121.0(13) . .
F22 C71 C72 120.2(14) . .
F22 C71 C70 120.7(14) . .
C72 C71 C70 119.1(11) . .
F21 C70 C71 117.4(12) . .
F21 C70 C69 119.3(12) . .
C71 C70 C69 122.9(12) . .
C80 C75 C76 115.8(11) . .
C80 C75 Al2 129.8(8) . .
C76 C75 Al2 114.1(9) . .
F26 C76 C77 116.6(10) . .
F26 C76 C75 118.2(11) . .
C77 C76 C75 125.2(12) . .
F27 C77 C78 119.9(11) . .
F27 C77 C76 122.0(11) . .
C78 C77 C76 118.0(11) . .
F28 C78 C77 120.8(12) . .
F28 C78 C79 119.4(12) . .
C77 C78 C79 119.8(12) . .
F29 C79 C78 118.8(11) . .
F29 C79 C80 119.5(12) . .
C78 C79 C80 121.7(12) . .
C75 C80 C79 119.5(11) . .
C75 C80 C81 123.4(10) . .
C79 C80 C81 117.0(11) . .
C86 C81 C82 116.4(11) . .
C86 C81 C80 122.5(11) . .
C82 C81 C80 121.0(10) . .
F30 C82 C83 119.0(12) . .
F30 C82 C81 119.5(10) . .
C83 C82 C81 121.5(12) . .
F31 C83 C84 119.9(12) . .
F31 C83 C82 119.8(13) . .
C84 C83 C82 120.3(12) . .
F32 C84 C85 119.9(13) . .
F32 C84 C83 119.2(13) . .
C85 C84 C83 120.8(11) . .
F33 C85 C84 121.0(11) . .
F33 C85 C86 120.6(12) . .
C84 C85 C86 118.4(12) . .
F34 C86 C81 119.4(10) . .
F34 C86 C85 117.9(11) . .
C81 C86 C85 122.6(12) . .
C88 C87 C91 114.5(11) . .
C88 C87 Al2 114.3(9) . .
C91 C87 Al2 131.2(10) . .
F35 C88 C87 119.9(10) . .
F35 C88 C89 116.4(12) . .
C87 C88 C89 123.7(12) . .
C90 C89 F36 121.7(13) . .
C90 C89 C88 119.1(13) . .
F36 C89 C88 119.2(14) . .
C188 C90 F37 121.1(16) . .
C188 C90 C89 118.8(13) . .
F37 C90 C89 120.1(15) . .
C188 C91 C87 120.5(13) . .
C188 C91 C92 116.8(12) . .
C87 C91 C92 122.5(11) . .
C97 C92 C93 120.0(14) . .
C97 C92 C91 121.1(14) . .
C93 C92 C91 118.9(12) . .
F43 C97 C92 120.4(14) . .
F43 C97 C96 118.9(16) . .
C92 C97 C96 120.5(17) . .
F42 C96 C95 118.7(17) . .
F42 C96 C97 122.1(19) . .
C95 C96 C97 118.9(18) . .
F41 C95 C96 124(2) . .
F41 C95 C94 115(2) . .
C96 C95 C94 120.6(17) . .
F40 C94 C95 122.3(19) . .
F40 C94 C93 117.6(19) . .
C95 C94 C93 120.0(17) . .
C92 C93 F39 122.0(13) . .
C92 C93 C94 120.0(15) . .
F39 C93 C94 118.0(16) . .
C90 C188 F38 117.6(13) . .
C90 C188 C91 123.4(14) . .
F38 C188 C91 118.9(14) . .
Zr2 C1B Zr1 161.1(6) . .
C3S C2S C7S 120.0 . .
C3S C2S C1S 127.9(14) . .
C7S C2S C1S 111.8(14) . .
C4S C3S C2S 120.0 . .
C5S C4S C3S 120.0 . .
C4S C5S C6S 120.0 . .
C7S C6S C5S 120.0 . .
C6S C7S C2S 120.0 . .
C10S C9S C14S 120.0 . .
C10S C9S C8S 121.0(10) . .
C14S C9S C8S 119.0(10) . .
C11S C10S C9S 120.0 . .
C10S C11S C12S 120.0 . .
C11S C12S C13S 120.0 . .
C14S C13S C12S 120.0 . .
C13S C14S C9S 120.0 . .
Al2 F1 Al1 175.5(4) . .
C1 Zr1 C18 121.7(5) . .
C1 Zr1 C14 121.8(4) . .
C18 Zr1 C14 58.4(4) . .
C1 Zr1 C1B 91.0(5) . .
C18 Zr1 C1B 133.4(4) . .
C14 Zr1 C1B 133.5(4) . .
C1 Zr1 C19 88.2(5) . .
C18 Zr1 C19 34.2(3) . .
C14 Zr1 C19 80.6(4) . .
C1B Zr1 C19 137.0(4) . .
C1 Zr1 C22 135.9(5) . .
C18 Zr1 C22 34.4(3) . .
C14 Zr1 C22 80.3(4) . .
C1B Zr1 C22 99.0(4) . .
C19 Zr1 C22 55.9(4) . .
C1 Zr1 C2 135.1(5) . .
C18 Zr1 C2 80.5(4) . .
C14 Zr1 C2 33.7(4) . .
C1B Zr1 C2 99.9(4) . .
C19 Zr1 C2 110.6(4) . .
C22 Zr1 C2 85.4(4) . .
C1 Zr1 C21 107.2(5) . .
C18 Zr1 C21 56.1(4) . .
C14 Zr1 C21 111.7(4) . .
C1B Zr1 C21 84.4(4) . .
C19 Zr1 C21 55.2(4) . .
C22 Zr1 C21 33.0(3) . .
C2 Zr1 C21 117.1(4) . .
C1 Zr1 C13 88.5(5) . .
C18 Zr1 C13 80.2(4) . .
C14 Zr1 C13 34.1(4) . .
C1B Zr1 C13 137.7(4) . .
C19 Zr1 C13 85.2(4) . .
C22 Zr1 C13 110.4(4) . .
C2 Zr1 C13 54.8(4) . .
C21 Zr1 C13 135.7(4) . .
C1 Zr1 C20 81.0(5) . .
C18 Zr1 C20 55.8(4) . .
C14 Zr1 C20 111.7(4) . .
C1B Zr1 C20 104.8(4) . .
C19 Zr1 C20 32.9(3) . .
C22 Zr1 C20 54.9(4) . .
C2 Zr1 C20 135.6(4) . .
C21 Zr1 C20 33.0(3) . .
C13 Zr1 C20 116.9(4) . .
C1 Zr1 C7 107.5(5) . .
C18 Zr1 C7 110.2(4) . .
C14 Zr1 C7 54.2(4) . .
C1B Zr1 C7 86.8(4) . .
C19 Zr1 C7 134.0(4) . .
C22 Zr1 C7 115.8(4) . .
C2 Zr1 C7 31.5(4) . .
C21 Zr1 C7 144.3(4) . .
C13 Zr1 C7 53.4(4) . .
C20 Zr1 C7 165.7(4) . .
C1 Zr1 C8 82.2(5) . .
C18 Zr1 C8 110.4(4) . .
C14 Zr1 C8 54.5(4) . .
C1B Zr1 C8 106.0(4) . .
C19 Zr1 C8 116.4(4) . .
C22 Zr1 C8 133.9(4) . .
C2 Zr1 C8 52.9(4) . .
C21 Zr1 C8 166.1(4) . .
C13 Zr1 C8 32.2(4) . .
C20 Zr1 C8 145.0(4) . .
C7 Zr1 C8 31.5(4) . .
C23 Zr2 C1B 96.3(5) . .
C23 Zr2 C36 123.3(5) . .
C1B Zr2 C36 128.4(4) . .
C23 Zr2 C44 135.4(5) . .
C1B Zr2 C44 95.6(4) . .
C36 Zr2 C44 79.1(4) . .
C23 Zr2 C40 121.1(5) . .
C1B Zr2 C40 129.7(4) . .
C36 Zr2 C40 58.1(4) . .
C44 Zr2 C40 34.2(3) . .
C23 Zr2 C41 88.0(5) . .
C1B Zr2 C41 137.9(5) . .
C36 Zr2 C41 80.2(4) . .
C44 Zr2 C41 55.9(4) . .
C40 Zr2 C41 33.8(4) . .
C23 Zr2 C24 137.2(5) . .
C1B Zr2 C24 95.4(4) . .
C36 Zr2 C24 33.1(4) . .
C44 Zr2 C24 83.8(4) . .
C40 Zr2 C24 79.7(4) . .
C41 Zr2 C24 109.6(4) . .
C23 Zr2 C43 106.3(5) . .
C1B Zr2 C43 84.3(4) . .
C36 Zr2 C43 110.5(4) . .
C44 Zr2 C43 33.1(4) . .
C40 Zr2 C43 55.4(4) . .
C41 Zr2 C43 54.6(4) . .
C24 Zr2 C43 115.8(5) . .
C23 Zr2 C35 90.2(5) . .
C1B Zr2 C35 136.7(5) . .
C36 Zr2 C35 34.0(4) . .
C44 Zr2 C35 109.2(4) . .
C40 Zr2 C35 79.6(4) . .
C41 Zr2 C35 84.9(5) . .
C24 Zr2 C35 54.7(4) . .
C43 Zr2 C35 134.5(5) . .
C23 Zr2 C42 79.8(5) . .
C1B Zr2 C42 106.5(4) . .
C36 Zr2 C42 111.5(5) . .
C44 Zr2 C42 55.6(4) . .
C40 Zr2 C42 55.8(4) . .
C41 Zr2 C42 33.0(4) . .
C24 Zr2 C42 134.8(4) . .
C43 Zr2 C42 33.0(4) . .
C35 Zr2 C42 116.7(4) . .
C23 Zr2 C29 109.3(5) . .
C1B Zr2 C29 84.1(4) . .
C36 Zr2 C29 54.2(4) . .
C44 Zr2 C29 114.6(4) . .
C40 Zr2 C29 109.9(4) . .
C41 Zr2 C29 133.8(4) . .
C24 Zr2 C29 31.9(4) . .
C43 Zr2 C29 143.5(4) . .
C35 Zr2 C29 53.7(4) . .
C42 Zr2 C29 165.5(4) . .
C23 Zr2 C30 84.3(5) . .
C1B Zr2 C30 105.9(4) . .
C36 Zr2 C30 54.2(4) . .
C44 Zr2 C30 132.5(4) . .
C40 Zr2 C30 109.8(4) . .
C41 Zr2 C30 116.3(5) . .
C24 Zr2 C30 52.9(4) . .
C43 Zr2 C30 164.7(5) . .
C35 Zr2 C30 32.3(4) . .
C42 Zr2 C30 145.2(4) . .
C29 Zr2 C30 31.5(4) . .
C18S C15S C16S 54(8) . .
C17S C17S C16S 137(10) 2_666 .
C17S C17S C18S 114(9) 2_666 .
C16S C17S C18S 29(8) . .
C17S C17S C16S 24(7) 2_666 2_666
C16S C17S C16S 161(6) . 2_666
C18S C17S C16S 136(6) . 2_666
C18S C16S C17S 116(10) . .
C18S C16S C15S 48(5) . .
C17S C16S C15S 155(10) . .
C18S C16S C17S 103(10) . 2_666
C17S C16S C17S 19(6) . 2_666
C15S C16S C17S 149(10) . 2_666
C15S C18S C16S 78(8) . .
C15S C18S C17S 110(9) . .
C16S C18S C17S 35(8) . .

loop_
_geom_bond_atom_site_label_1
_geom_bond_atom_site_label_2
_geom_bond_distance
_geom_bond_site_symmetry_2
Al1 F1 1.786(7) .
Al1 C57 1.945(14) .
Al1 C51 1.965(15) .
Al1 C45 1.986(12) .
Al2 F1 1.785(7) .
Al2 C63 1.992(12) .
Al2 C87 2.018(12) .
Al2 C75 2.022(12) .
C1 Zr1 2.278(13) .
C2 C3 1.397(17) .
C2 C7 1.403(17) .
C2 C14 1.434(16) .
C2 Zr1 2.511(12) .
C3 C4 1.371(18) .
C4 C5 1.42(2) .
C5 C6 1.317(19) .
C6 C7 1.455(17) .
C7 C8 1.445(17) .
C7 Zr1 2.641(11) .
C8 C9 1.436(18) .
C8 C13 1.451(17) .
C8 Zr1 2.673(12) .
C9 C10 1.328(19) .
C10 C11 1.366(19) .
C11 C12 1.376(18) .
C12 C13 1.406(16) .
C13 C14 1.462(16) .
C13 Zr1 2.543(12) .
C14 C15 1.566(16) .
C14 Zr1 2.436(12) .
C15 C18 1.506(14) .
C15 C17 1.536(14) .
C15 C16 1.553(14) .
C18 C19 1.436(14) .
C18 C22 1.443(14) .
C18 Zr1 2.429(10) .
C19 C20 1.415(15) .
C19 Zr1 2.449(11) .
C20 C21 1.442(15) .
C20 Zr1 2.545(12) .
C21 C22 1.417(14) .
C21 Zr1 2.525(11) .
C22 Zr1 2.456(11) .
C23 Zr2 2.228(13) .
C24 C36 1.403(16) .
C24 C25 1.421(17) .
C24 C29 1.424(17) .
C24 Zr2 2.498(12) .
C25 C26 1.42(2) .
C26 C27 1.39(2) .
C27 C28 1.42(2) .
C28 C29 1.409(18) .
C29 C30 1.444(17) .
C29 Zr2 2.652(12) .
C30 C31 1.401(19) .
C30 C35 1.452(18) .
C30 Zr2 2.670(14) .
C31 C32 1.33(2) .
C32 C33 1.44(2) .
C33 C34 1.31(2) .
C34 C35 1.438(18) .
C35 C36 1.451(16) .
C35 Zr2 2.536(13) .
C36 C37 1.545(17) .
C36 Zr2 2.412(13) .
C37 C40 1.520(15) .
C37 C39 1.544(15) .
C37 C38 1.569(15) .
C40 C41 1.434(15) .
C40 C44 1.445(15) .
C40 Zr2 2.466(12) .
C41 C42 1.428(15) .
C41 Zr2 2.467(14) .
C42 C43 1.438(15) .
C42 Zr2 2.550(13) .
C43 C44 1.414(15) .
C43 Zr2 2.514(13) .
C44 Zr2 2.442(12) .
C45 C46 1.335(16) .
C45 C50 1.354(17) .
C46 F2 1.364(13) .
C46 C47 1.416(18) .
C47 F3 1.350(16) .
C47 C48 1.35(2) .
C48 C49 1.30(2) .
C48 F4 1.400(17) .
C49 F5 1.311(15) .
C49 C50 1.41(2) .
C50 F6 1.360(15) .
C51 C52 1.350(18) .
C51 C56 1.363(18) .
C52 F7 1.366(15) .
C52 C53 1.38(2) .
C53 F8 1.346(18) .
C53 C54 1.35(2) .
C54 C55 1.33(2) .
C54 F9 1.359(17) .
C55 F10 1.377(17) .
C55 C56 1.38(2) .
C56 F11 1.345(16) .
C57 C62 1.38(2) .
C57 C58 1.38(2) .
C58 F12 1.33(2) .
C58 C59 1.47(3) .
C59 C60 1.35(3) .
C59 F13 1.36(2) .
C60 C61 1.28(3) .
C60 F14 1.35(2) .
C61 F15 1.33(2) .
C61 C62 1.43(2) .
C62 F16 1.28(2) .
C63 C64 1.358(16) .
C63 C68 1.452(15) .
C64 F17 1.356(12) .
C64 C65 1.401(17) .
C65 C66 1.321(17) .
C65 F18 1.347(14) .
C66 F19 1.345(13) .
C66 C67 1.372(17) .
C67 F20 1.352(13) .
C67 C68 1.381(16) .
C68 C69 1.462(16) .
C69 C70 1.384(16) .
C69 C74 1.393(16) .
C74 F25 1.342(12) .
C74 C73 1.378(16) .
C73 F24 1.308(14) .
C73 C72 1.361(19) .
C72 F23 1.336(14) .
C72 C71 1.373(19) .
C71 F22 1.341(13) .
C71 C70 1.375(18) .
C70 F21 1.352(13) .
C75 C80 1.377(16) .
C75 C76 1.390(15) .
C76 F26 1.345(13) .
C76 C77 1.365(16) .
C77 F27 1.332(12) .
C77 C78 1.350(17) .
C78 F28 1.324(13) .
C78 C79 1.372(17) .
C79 F29 1.370(14) .
C79 C80 1.404(16) .
C80 C81 1.501(15) .
C81 C86 1.363(15) .
C81 C82 1.395(16) .
C82 F30 1.348(14) .
C82 C83 1.362(17) .
C83 F31 1.348(14) .
C83 C84 1.356(18) .
C84 F32 1.341(13) .
C84 C85 1.355(18) .
C85 F33 1.326(14) .
C85 C86 1.395(16) .
C86 F34 1.354(13) .
C87 C88 1.383(16) .
C87 C91 1.410(16) .
C88 F35 1.351(13) .
C88 C89 1.398(17) .
C89 C90 1.36(2) .
C89 F36 1.371(15) .
C90 C188 1.33(2) .
C90 F37 1.338(15) .
C91 C188 1.375(18) .
C91 C92 1.529(17) .
C92 C97 1.356(19) .
C92 C93 1.357(19) .
C97 F43 1.315(17) .
C97 C96 1.42(2) .
C96 F42 1.272(19) .
C96 C95 1.34(2) .
C95 F41 1.326(19) .
C95 C94 1.38(2) .
C94 F40 1.362(18) .
C94 C93 1.38(2) .
C93 F39 1.361(16) .
C188 F38 1.349(16) .
C1B Zr2 2.393(12) .
C1B Zr1 2.443(12) .
C1S C2S 1.57(3) .
C2S C3S 1.3900 .
C2S C7S 1.3900 .
C3S C4S 1.3900 .
C4S C5S 1.3900 .
C5S C6S 1.3900 .
C6S C7S 1.3900 .
C8S C9S 1.462(16) .
C9S C10S 1.3900 .
C9S C14S 1.3900 .
C10S C11S 1.3900 .
C11S C12S 1.3900 .
C12S C13S 1.3900 .
C13S C14S 1.3900 .
C15S C18S 0.82(8) .
C15S C16S 1.07(4) .
C17S C17S 0.85(8) 2_666
C17S C16S 1.07(4) .
C17S C18S 1.67(10) .
C16S C18S 0.89(12) .
